data_8105338
loop_
_publ_author_name
'Mei, Xue'
'Jianlong, Wang'
'Sheng, Yan'
'Kaixin, Yang'
'Pengxiang, Gao'
'Jiale, Duan'

_publ_section_title
;
 Crystal structure of poly[\m2-diaqua-(\m2-2-amino-4,5-dicyano-\k2
 N:N&#x2032;-imidazol-1-ide)sodium(I)], C5H6N5O2Na
;
_journal_issue 4
_journal_name_full 'Zeitschrift f\"ur Kristallographie - New Crystal Structures'
_journal_page_first 943
_journal_page_last 944
_journal_paper_doi 10.1515/ncrs-2020-0113
_journal_volume 235
_journal_year 2020
_chemical_formula_sum 'C10 H12 Cl0 N10 Na2 O4'
_chemical_formula_weight 382.28
_chemical_name_systematic
;       
2-amino-4,5-dicyanoimidazole sodium (I)
;
_space_group_crystal_system triclinic
_space_group_IT_number 2
_space_group_name_Hall '-P 1'
_space_group_name_H-M_alt 'P -1'
_atom_sites_solution_hydrogens difmap
_cell_angle_alpha 103.303(7)
_cell_angle_beta 103.719(6)
_cell_angle_gamma 103.634(6)
_cell_formula_units_Z 1
_cell_length_a 7.0140(10)
_cell_length_b 7.4328(13)
_cell_length_c 8.9483(16)
_cell_measurement_reflns_used 2222
_cell_measurement_temperature 170(2)
_cell_measurement_theta_max 27.41
_cell_measurement_theta_min 2.46
_cell_volume 419.73(12)
_computing_structure_refinement 'SHELXL-2016/6 (Sheldrick, 2016)'
_diffrn_ambient_temperature 170(2)
_diffrn_measured_fraction_theta_full 0.994
_diffrn_measured_fraction_theta_max 0.987
_diffrn_measurement_device_type 'Bruker APEX-II CCD'
_diffrn_measurement_method '\f and \w scans'
_diffrn_radiation_type MoK\a
_diffrn_radiation_wavelength 0.71073
_diffrn_reflns_av_R_equivalents 0.0549
_diffrn_reflns_av_unetI/netI 0.0618
_diffrn_reflns_Laue_measured_fraction_full 0.994
_diffrn_reflns_Laue_measured_fraction_max 0.987
_diffrn_reflns_limit_h_max 9
_diffrn_reflns_limit_h_min -8
_diffrn_reflns_limit_k_max 9
_diffrn_reflns_limit_k_min -9
_diffrn_reflns_limit_l_max 11
_diffrn_reflns_limit_l_min -10
_diffrn_reflns_number 5029
_diffrn_reflns_point_group_measured_fraction_full 0.994
_diffrn_reflns_point_group_measured_fraction_max 0.987
_diffrn_reflns_theta_full 25.242
_diffrn_reflns_theta_max 27.572
_diffrn_reflns_theta_min 2.458
_exptl_absorpt_coefficient_mu 0.162
_exptl_absorpt_correction_T_max 0.7456
_exptl_absorpt_correction_T_min 0.5697
_exptl_absorpt_correction_type multi-scan
_exptl_absorpt_process_details
;
 SADABS 2016/2: Krause, L., Herbst-Irmer, R., Sheldrick G.M. & Stalke D.,
 J. Appl. Cryst. 48 (2015) 3-10
;
_exptl_crystal_colour colourless
_exptl_crystal_density_diffrn 1.496
_exptl_crystal_description block
_exptl_crystal_F_000 196
_exptl_crystal_size_max 0.10
_exptl_crystal_size_mid 0.08
_exptl_crystal_size_min 0.05
_refine_diff_density_max 0.569
_refine_diff_density_min -0.512
_refine_diff_density_rms 0.095
_refine_ls_extinction_coef .
_refine_ls_extinction_method none
_refine_ls_goodness_of_fit_ref 0.856
_refine_ls_hydrogen_treatment refall
_refine_ls_matrix_type full
_refine_ls_number_parameters 142
_refine_ls_number_reflns 1909
_refine_ls_number_restraints 0
_refine_ls_restrained_S_all 0.856
_refine_ls_R_factor_all 0.0755
_refine_ls_R_factor_gt 0.0622
_refine_ls_shift/su_max 0.000
_refine_ls_shift/su_mean 0.000
_refine_ls_structure_factor_coef Fsqd
_refine_ls_weighting_details 'w=1/[\s^2^(Fo^2^)+(0.1192P)^2^+0.6795P] where P=(Fo^2^+2Fc^2^)/3'
_refine_ls_weighting_scheme calc
_refine_ls_wR_factor_gt 0.1624
_refine_ls_wR_factor_ref 0.1795
_reflns_Friedel_coverage 0.000
_reflns_Friedel_fraction_full .
_reflns_Friedel_fraction_max .
_reflns_number_gt 1565
_reflns_number_total 1909
_reflns_threshold_expression 'I > 2\s(I)'
_cod_data_source_file suppl_ncrs-2020-0113_suppl.cif
_cod_data_source_block 2201910091_0m
_cod_database_code 8105338
_shelx_space_group_comment
;
The symmetry employed for this shelxl refinement is uniquely defined
by the following loop, which should always be used as a source of
symmetry information in preference to the above space-group names.
They are only intended as comments.
;

loop_
_space_group_symop_operation_xyz
'x, y, z'
'-x, -y, -z'

loop_
_atom_site_label
_atom_site_type_symbol
_atom_site_fract_x
_atom_site_fract_y
_atom_site_fract_z
_atom_site_U_iso_or_equiv
_atom_site_adp_type
_atom_site_occupancy
_atom_site_site_symmetry_order
_atom_site_calc_flag
_atom_site_refinement_flags_posn
_atom_site_refinement_flags_adp
_atom_site_refinement_flags_occupancy
_atom_site_disorder_assembly
_atom_site_disorder_group
Na1 Na 0.07801(15) 0.28107(15) 0.04930(12) 0.0264(3) Uani 1 1 d . . . . .
O1 O -0.2281(3) 0.0081(3) -0.0042(2) 0.0278(5) Uani 1 1 d . . . . .
O2 O 0.0416(3) 0.4298(3) -0.1643(2) 0.0303(5) Uani 1 1 d . . . . .
N1 N 0.7994(3) 1.1747(3) 0.5303(2) 0.0223(5) Uani 1 1 d . . . . .
N2 N 0.5901(3) 1.0520(3) 0.2691(2) 0.0211(5) Uani 1 1 d . . . . .
N3 N 0.8449(4) 0.7871(3) 0.6842(3) 0.0291(5) Uani 1 1 d . . . . .
N4 N 0.7273(4) 1.3952(3) 0.3837(3) 0.0300(5) Uani 1 1 d . . . . .
N5 N 0.4167(4) 0.5437(3) 0.1687(3) 0.0311(5) Uani 1 1 d . . . . .
C1 C 0.7394(4) 0.9765(3) 0.4878(3) 0.0200(5) Uani 1 1 d . . . . .
C2 C 0.7049(4) 1.2094(3) 0.3954(3) 0.0215(5) Uani 1 1 d . . . . .
C3 C 0.6112(4) 0.9004(3) 0.3293(3) 0.0200(5) Uani 1 1 d . . . . .
C4 C 0.7994(4) 0.8734(3) 0.5969(3) 0.0219(5) Uani 1 1 d . . . . .
C5 C 0.5042(4) 0.7040(4) 0.2393(3) 0.0232(5) Uani 1 1 d . . . . .
H1A H -0.343(5) -0.017(5) -0.086(4) 0.034(8) Uiso 1 1 d . . . . .
H1B H -0.272(6) 0.019(5) 0.065(5) 0.046(11) Uiso 1 1 d . . . . .
H2A H 0.139(9) 0.488(8) -0.177(7) 0.10(2) Uiso 1 1 d . . . . .
H2B H -0.051(6) 0.344(6) -0.256(5) 0.048(10) Uiso 1 1 d . . . . .
H4A H 0.792(6) 1.491(5) 0.471(5) 0.043(10) Uiso 1 1 d . . . . .
H4B H 0.609(5) 1.407(5) 0.323(4) 0.034(8) Uiso 1 1 d . . . . .

loop_
_atom_site_aniso_label
_atom_site_aniso_U_11
_atom_site_aniso_U_22
_atom_site_aniso_U_33
_atom_site_aniso_U_23
_atom_site_aniso_U_13
_atom_site_aniso_U_12
Na1 0.0284(6) 0.0284(6) 0.0211(5) 0.0100(4) 0.0060(4) 0.0056(4)
O1 0.0255(10) 0.0400(11) 0.0188(9) 0.0095(8) 0.0092(8) 0.0086(8)
O2 0.0304(10) 0.0361(11) 0.0202(9) 0.0068(8) 0.0084(8) 0.0039(9)
N1 0.0263(10) 0.0245(11) 0.0166(9) 0.0060(8) 0.0080(8) 0.0076(8)
N2 0.0234(10) 0.0245(11) 0.0201(10) 0.0112(8) 0.0096(8) 0.0083(8)
N3 0.0387(13) 0.0333(12) 0.0221(10) 0.0139(9) 0.0121(9) 0.0153(10)
N4 0.0373(13) 0.0230(12) 0.0322(12) 0.0112(10) 0.0119(10) 0.0095(10)
N5 0.0340(12) 0.0260(12) 0.0275(11) 0.0085(9) 0.0042(9) 0.0040(10)
C1 0.0210(11) 0.0251(12) 0.0169(10) 0.0081(9) 0.0088(9) 0.0077(9)
C2 0.0236(11) 0.0220(12) 0.0229(11) 0.0103(9) 0.0113(9) 0.0067(9)
C3 0.0217(11) 0.0237(12) 0.0176(10) 0.0089(9) 0.0086(9) 0.0074(9)
C4 0.0245(12) 0.0238(12) 0.0180(11) 0.0061(9) 0.0085(9) 0.0067(10)
C5 0.0253(12) 0.0289(13) 0.0199(11) 0.0127(10) 0.0081(9) 0.0102(10)

loop_
_atom_type_symbol
_atom_type_description
_atom_type_scat_dispersion_real
_atom_type_scat_dispersion_imag
_atom_type_scat_source
C C 0.0033 0.0016 'International Tables Vol C Tables 4.2.6.8 and 6.1.1.4'
H H 0.0000 0.0000 'International Tables Vol C Tables 4.2.6.8 and 6.1.1.4'
O O 0.0106 0.0060 'International Tables Vol C Tables 4.2.6.8 and 6.1.1.4'
N N 0.0061 0.0033 'International Tables Vol C Tables 4.2.6.8 and 6.1.1.4'
Cl Cl 0.1484 0.1585 'International Tables Vol C Tables 4.2.6.8 and 6.1.1.4'
Na Na 0.0362 0.0249 'International Tables Vol C Tables 4.2.6.8 and 6.1.1.4'

loop_
_geom_angle_atom_site_label_1
_geom_angle_atom_site_label_2
_geom_angle_atom_site_label_3
_geom_angle
_geom_angle_site_symmetry_1
_geom_angle_site_symmetry_3
O2 Na1 O1 111.05(8) . .
O2 Na1 N5 82.98(8) . .
O1 Na1 N5 165.89(8) . .
O2 Na1 N3 165.63(9) . 2_666
O1 Na1 N3 80.04(8) . 2_666
N5 Na1 N3 85.87(8) . 2_666
O2 Na1 O2 77.56(8) . 2_565
O1 Na1 O2 101.18(8) . 2_565
N5 Na1 O2 79.91(8) . 2_565
N3 Na1 O2 91.60(7) 2_666 2_565
O2 Na1 O1 115.18(8) . 2
O1 Na1 O1 79.12(7) . 2
N5 Na1 O1 96.51(8) . 2
N3 Na1 O1 75.05(7) 2_666 2
O2 Na1 O1 166.44(7) 2_565 2
O2 Na1 Na1 40.28(5) . 2_565
O1 Na1 Na1 110.56(6) . 2_565
N5 Na1 Na1 78.95(6) . 2_565
N3 Na1 Na1 128.27(7) 2_666 2_565
O2 Na1 Na1 37.29(5) 2_565 2_565
O1 Na1 Na1 155.16(6) 2 2_565
O2 Na1 Na1 120.66(7) . 2
O1 Na1 Na1 41.04(5) . 2
N5 Na1 Na1 133.24(7) . 2
N3 Na1 Na1 73.67(6) 2_666 2
O2 Na1 Na1 140.51(7) 2_565 2
O1 Na1 Na1 38.09(5) 2 2
Na1 Na1 Na1 145.82(6) 2_565 2
Na1 O1 Na1 100.88(7) . 2
Na1 O1 H1A 122(2) . .
Na1 O1 H1A 110(2) 2 .
Na1 O1 H1B 112(3) . .
Na1 O1 H1B 114(3) 2 .
H1A O1 H1B 100(3) . .
Na1 O2 Na1 102.44(7) . 2_565
Na1 O2 H2A 119(4) . .
Na1 O2 H2A 98(5) 2_565 .
Na1 O2 H2B 110(2) . .
Na1 O2 H2B 113(2) 2_565 .
H2A O2 H2B 113(5) . .
C2 N1 C1 103.0(2) . .
C2 N2 C3 102.80(19) . .
C4 N3 Na1 155.7(2) . 2_666
C2 N4 H4A 118(2) . .
C2 N4 H4B 113(2) . .
H4A N4 H4B 114(3) . .
C5 N5 Na1 147.5(2) . .
N1 C1 C3 109.4(2) . .
N1 C1 C4 122.8(2) . .
C3 C1 C4 127.8(2) . .
N1 C2 N2 116.1(2) . .
N1 C2 N4 122.6(2) . .
N2 C2 N4 121.2(2) . .
N2 C3 C1 108.7(2) . .
N2 C3 C5 122.5(2) . .
C1 C3 C5 128.7(2) . .
N3 C4 C1 178.8(3) . .
N5 C5 C3 178.7(3) . .

loop_
_geom_bond_atom_site_label_1
_geom_bond_atom_site_label_2
_geom_bond_distance
_geom_bond_site_symmetry_2
Na1 O2 2.412(2) .
Na1 O1 2.443(2) .
Na1 N5 2.499(3) .
Na1 N3 2.512(2) 2_666
Na1 O2 2.573(2) 2_565
Na1 O1 2.600(2) 2
Na1 Na1 3.887(2) 2_565
Na1 Na1 3.889(2) 2
O1 H1A 0.90(4) .
O1 H1B 0.75(4) .
O2 H2A 0.77(6) .
O2 H2B 0.90(4) .
N1 C2 1.344(3) .
N1 C1 1.366(3) .
N2 C2 1.345(3) .
N2 C3 1.379(3) .
N3 C4 1.154(3) .
N4 C2 1.384(3) .
N4 H4A 0.86(4) .
N4 H4B 0.92(4) .
N5 C5 1.149(3) .
C1 C3 1.388(3) .
C1 C4 1.421(3) .
C3 C5 1.414(3) .
